data_4088982
loop_
_publ_author_name
'\<Skoch, Karel'
'C\'isa\<rov\'a, Ivana'
'\<St\<epni\<cka, Petr'

_publ_section_title
;
 Synthesis of a Polar Phosphinoferrocene Amidosulfonate Ligand and Its
 Application in Pd-Catalyzed Cross-Coupling Reactions of Aromatic Boronic
 Acids and Acyl Chlorides in an Aqueous Medium
;
_journal_issue 19
_journal_name_full Organometallics
_journal_page_first 3378
_journal_paper_doi 10.1021/acs.organomet.6b00600
_journal_volume 35
_journal_year 2016
_chemical_formula_moiety 'C78 H74 Fe2 N4 O8 P2 Pd2 S2, 2(C H4 O), C4 H10 O'
_chemical_formula_sum 'C84 H92 Fe2 N4 O11 P2 Pd2 S2'
_chemical_formula_weight 1784.18
_space_group_crystal_system monoclinic
_space_group_IT_number 14
_space_group_name_Hall '-P 2ybc'
_space_group_name_H-M_alt 'P 1 21/c 1'
_atom_sites_solution_hydrogens mixed
_atom_sites_solution_primary direct
_atom_sites_solution_secondary difmap
_audit_creation_method SHELXL-97
_cell_angle_alpha 90.00
_cell_angle_beta 97.0534(6)
_cell_angle_gamma 90.00
_cell_formula_units_Z 2
_cell_length_a 11.5169(2)
_cell_length_b 13.5786(2)
_cell_length_c 25.1951(4)
_cell_measurement_reflns_used 9995
_cell_measurement_temperature 150(2)
_cell_measurement_theta_max 27.51
_cell_measurement_theta_min 2.54
_cell_volume 3910.28(11)
_computing_cell_refinement 'SAINT V8.34A (Bruker AXS Inc., 2013)'
_computing_data_collection 'Bruker Instrument Service v2014.11.0.1'
_computing_data_reduction 'SAINT V8.34A (Bruker AXS Inc., 2013)'
_computing_molecular_graphics 'PLATON (Spek, 2003)'
_computing_publication_material 'PLATON (Spek, 2003)'
_computing_structure_refinement 'SHELXL-97 (Sheldrick, 1997)'
_computing_structure_solution 'SHELXS-97 (Sheldrick, 1990)'
_diffrn_ambient_temperature 150(2)
_diffrn_measured_fraction_theta_full 1.000
_diffrn_measured_fraction_theta_max 1.000
_diffrn_measurement_device_type 'Bruker APEX-II CCD'
_diffrn_measurement_method '\f and \w scans'
_diffrn_radiation_monochromator graphite
_diffrn_radiation_source 'fine-focus sealed tube'
_diffrn_radiation_type MoK\a
_diffrn_radiation_wavelength 0.71073
_diffrn_reflns_av_R_equivalents 0.0204
_diffrn_reflns_av_sigmaI/netI 0.0193
_diffrn_reflns_limit_h_max 14
_diffrn_reflns_limit_h_min -14
_diffrn_reflns_limit_k_max 17
_diffrn_reflns_limit_k_min -16
_diffrn_reflns_limit_l_max 24
_diffrn_reflns_limit_l_min -32
_diffrn_reflns_number 36482
_diffrn_reflns_theta_full 27.50
_diffrn_reflns_theta_max 27.50
_diffrn_reflns_theta_min 1.63
_exptl_absorpt_coefficient_mu 0.974
_exptl_absorpt_correction_T_max 0.852
_exptl_absorpt_correction_T_min 0.709
_exptl_absorpt_correction_type numerical
_exptl_absorpt_process_details 'SADABS V2014/5 (Bruker AXS Inc.)'
_exptl_crystal_colour yellow-orange
_exptl_crystal_density_diffrn 1.515
_exptl_crystal_density_method 'not measured'
_exptl_crystal_description prism
_exptl_crystal_F_000 1836
_exptl_crystal_size_max 0.38
_exptl_crystal_size_mid 0.29
_exptl_crystal_size_min 0.17
_platon_squeeze_details
;
The unit cell contains two disordered molecules of diethyl ether
used for crystallisation. 
;
_refine_diff_density_max 0.457
_refine_diff_density_min -0.442
_refine_diff_density_rms 0.058
_refine_ls_extinction_method none
_refine_ls_goodness_of_fit_ref 1.049
_refine_ls_hydrogen_treatment constr
_refine_ls_matrix_type full
_refine_ls_number_parameters 463
_refine_ls_number_reflns 8974
_refine_ls_number_restraints 0
_refine_ls_restrained_S_all 1.049
_refine_ls_R_factor_all 0.0270
_refine_ls_R_factor_gt 0.0236
_refine_ls_shift/su_max 0.002
_refine_ls_shift/su_mean 0.000
_refine_ls_structure_factor_coef Fsqd
_refine_ls_weighting_details 'calc w=1/[\s^2^(Fo^2^)+(0.0289P)^2^+2.3585P] where P=(Fo^2^+2Fc^2^)/3'
_refine_ls_weighting_scheme calc
_refine_ls_wR_factor_gt 0.0591
_refine_ls_wR_factor_ref 0.0604
_reflns_number_gt 8085
_reflns_number_total 8974
_reflns_threshold_expression >2sigma(I)
_cod_data_source_file om6b00600_si_002.cif
_cod_data_source_block ks444sq
_cod_depositor_comments
;
The following automatic conversions were performed:

data name '_atom_site_symetry_multiplicity' was replaced with
'_atom_site_symmetry_multiplicity' as specified in the replacement
file
'/home/saulius/struct/COD-crude-data/automatic-downloads/DataCite-retrospective/ACS/depositions/lib/lists/replacement-tags.lst'.

Automatic conversion script
Id: cif_correct_tags 6909 2019-04-08 15:41:33Z antanas 
;
_cod_original_sg_symbol_H-M 'P 21/c'
_cod_database_code 4088982
_platon_squeeze_void_probe_radius 1.20

loop_
_symmetry_equiv_pos_as_xyz
'x, y, z'
'-x, y+1/2, -z+1/2'
'-x, -y, -z'
'x, -y-1/2, z-1/2'

loop_
_atom_site_label
_atom_site_type_symbol
_atom_site_fract_x
_atom_site_fract_y
_atom_site_fract_z
_atom_site_U_iso_or_equiv
_atom_site_adp_type
_atom_site_occupancy
_atom_site_symmetry_multiplicity
_atom_site_calc_flag
_atom_site_refinement_flags
Pd Pd 0.220006(10) 0.870957(9) 0.351179(5) 0.01490(4) Uani 1 1 d .
Fe Fe 0.592341(19) 0.851425(17) 0.389156(9) 0.01526(5) Uani 1 1 d .
S S 0.97218(3) 0.96334(3) 0.640930(17) 0.01861(8) Uani 1 1 d .
P P 0.35430(3) 0.95372(3) 0.310408(16) 0.01534(8) Uani 1 1 d .
O1 O 0.91319(15) 0.70790(11) 0.52705(6) 0.0429(4) Uani 1 1 d .
O2 O 0.85367(10) 0.99797(9) 0.61757(5) 0.0199(2) Uani 1 1 d .
O3 O 1.05297(10) 0.96676(9) 0.60124(5) 0.0253(3) Uani 1 1 d .
O4 O 1.01102(11) 1.01299(9) 0.69046(5) 0.0280(3) Uani 1 1 d .
N1 N 0.84246(12) 0.85901(11) 0.53736(6) 0.0201(3) Uani 1 1 d .
H1N H 0.8303 0.9042 0.5600 0.024 Uiso 1 1 d R
N2 N 0.13066(12) 0.77864(11) 0.40292(6) 0.0207(3) Uani 1 1 d .
C1 C 0.68520(14) 0.84696(12) 0.46342(6) 0.0180(3) Uani 1 1 d .
C2 C 0.58450(14) 0.90842(13) 0.46341(6) 0.0191(3) Uani 1 1 d .
H2 H 0.5848 0.9763 0.4725 0.023 Uiso 1 1 calc R
C3 C 0.48350(15) 0.84979(13) 0.44740(7) 0.0220(3) Uani 1 1 d .
H3 H 0.4046 0.8718 0.4441 0.026 Uiso 1 1 calc R
C4 C 0.52144(15) 0.75269(14) 0.43727(7) 0.0243(4) Uani 1 1 d .
H4 H 0.4724 0.6986 0.4258 0.029 Uiso 1 1 calc R
C5 C 0.64583(15) 0.75091(13) 0.44742(7) 0.0214(3) Uani 1 1 d .
H5 H 0.6942 0.6951 0.4441 0.026 Uiso 1 1 calc R
C6 C 0.50263(13) 0.90799(13) 0.32118(6) 0.0173(3) Uani 1 1 d .
C7 C 0.54261(14) 0.80956(13) 0.31216(6) 0.0209(3) Uani 1 1 d .
H7 H 0.4946 0.7547 0.3009 0.025 Uiso 1 1 calc R
C8 C 0.66708(15) 0.80919(14) 0.32307(7) 0.0239(4) Uani 1 1 d .
H8 H 0.7164 0.7539 0.3201 0.029 Uiso 1 1 calc R
C9 C 0.70498(14) 0.90536(14) 0.33907(7) 0.0228(4) Uani 1 1 d .
H9 H 0.7838 0.9253 0.3487 0.027 Uiso 1 1 calc R
C10 C 0.60470(14) 0.96672(13) 0.33816(6) 0.0202(3) Uani 1 1 d .
H10 H 0.6049 1.0347 0.3472 0.024 Uiso 1 1 calc R
C11 C 0.80968(14) 0.87640(13) 0.48024(7) 0.0211(3) Uani 1 1 d .
H11A H 0.8619 0.8381 0.4596 0.023 Uiso 1 1 calc R
H11B H 0.8197 0.9471 0.4723 0.023 Uiso 1 1 calc R
C12 C 0.32433(15) 0.96972(12) 0.23835(7) 0.0202(3) Uani 1 1 d .
C13 C 0.41427(17) 0.98303(15) 0.20678(7) 0.0289(4) Uani 1 1 d .
H13 H 0.4935 0.9785 0.2224 0.035 Uiso 1 1 calc R
C14 C 0.3885(2) 1.00287(17) 0.15245(8) 0.0389(5) Uani 1 1 d .
H14 H 0.4501 1.0123 0.1311 0.047 Uiso 1 1 calc R
C15 C 0.2737(2) 1.00894(17) 0.12954(8) 0.0416(5) Uani 1 1 d .
H15 H 0.2562 1.0220 0.0924 0.050 Uiso 1 1 calc R
C16 C 0.18363(19) 0.99594(17) 0.16075(8) 0.0404(5) Uani 1 1 d .
H16 H 0.1046 1.0004 0.1449 0.049 Uiso 1 1 calc R
C17 C 0.20858(17) 0.97636(15) 0.21514(8) 0.0302(4) Uani 1 1 d .
H17 H 0.1467 0.9675 0.2364 0.036 Uiso 1 1 calc R
C18 C 0.37118(14) 1.08080(12) 0.33437(6) 0.0183(3) Uani 1 1 d .
C19 C 0.39712(15) 1.09941(13) 0.38909(7) 0.0218(3) Uani 1 1 d .
H19 H 0.4024 1.0460 0.4136 0.026 Uiso 1 1 calc R
C20 C 0.41516(16) 1.19432(13) 0.40802(7) 0.0248(4) Uani 1 1 d .
H20 H 0.4341 1.2058 0.4453 0.030 Uiso 1 1 calc R
C21 C 0.40558(18) 1.27264(14) 0.37270(8) 0.0307(4) Uani 1 1 d .
H21 H 0.4180 1.3380 0.3856 0.037 Uiso 1 1 calc R
C22 C 0.3779(2) 1.25576(15) 0.31862(8) 0.0383(5) Uani 1 1 d .
H22 H 0.3706 1.3097 0.2944 0.046 Uiso 1 1 calc R
C23 C 0.36078(19) 1.16039(14) 0.29942(7) 0.0307(4) Uani 1 1 d .
H23 H 0.3418 1.1494 0.2621 0.037 Uiso 1 1 calc R
C24 C 0.89212(15) 0.77670(13) 0.55669(7) 0.0218(3) Uani 1 1 d .
C25 C 0.91874(13) 0.76406(12) 0.61663(7) 0.0188(3) Uani 1 1 d .
C26 C 0.95155(13) 0.83643(12) 0.65561(7) 0.0185(3) Uani 1 1 d .
C27 C 0.97507(16) 0.81053(14) 0.70936(7) 0.0261(4) Uani 1 1 d .
H27 H 0.9977 0.8599 0.7353 0.031 Uiso 1 1 calc R
C28 C 0.96587(17) 0.71377(15) 0.72542(8) 0.0297(4) Uani 1 1 d .
H28 H 0.9817 0.6969 0.7622 0.036 Uiso 1 1 calc R
C29 C 0.93361(16) 0.64199(14) 0.68790(8) 0.0276(4) Uani 1 1 d .
H29 H 0.9265 0.5755 0.6987 0.033 Uiso 1 1 calc R
C30 C 0.91154(15) 0.66707(13) 0.63419(7) 0.0239(4) Uani 1 1 d .
H30 H 0.8909 0.6167 0.6086 0.029 Uiso 1 1 calc R
C41 C 0.25726(14) 0.74243(12) 0.32076(7) 0.0203(3) Uani 1 1 d .
C42 C 0.24099(14) 0.66333(13) 0.35498(8) 0.0242(4) Uani 1 1 d .
C43 C 0.25033(16) 0.56675(14) 0.33713(9) 0.0324(4) Uani 1 1 d .
H43 H 0.2420 0.5133 0.3607 0.039 Uiso 1 1 calc R
C44 C 0.27172(17) 0.54864(15) 0.28518(9) 0.0365(5) Uani 1 1 d .
H44 H 0.2788 0.4827 0.2733 0.044 Uiso 1 1 calc R
C45 C 0.28281(16) 0.62550(15) 0.25063(9) 0.0326(4) Uani 1 1 d .
H45 H 0.2947 0.6126 0.2146 0.039 Uiso 1 1 calc R
C46 C 0.27661(15) 0.72258(14) 0.26838(7) 0.0246(4) Uani 1 1 d .
H46 H 0.2857 0.7754 0.2445 0.030 Uiso 1 1 calc R
C47 C 0.20637(15) 0.68845(13) 0.40890(8) 0.0252(4) Uani 1 1 d .
H47A H 0.1628 0.6329 0.4226 0.028 Uiso 1 1 calc R
H47B H 0.2769 0.7012 0.4346 0.028 Uiso 1 1 calc R
C48 C 0.01143(15) 0.75023(14) 0.37898(8) 0.0271(4) Uani 1 1 d .
H48A H -0.0247 0.7085 0.4041 0.041 Uiso 1 1 calc R
H48B H 0.0162 0.7138 0.3457 0.041 Uiso 1 1 calc R
H48C H -0.0360 0.8096 0.3712 0.041 Uiso 1 1 calc R
C49 C 0.12377(16) 0.82345(15) 0.45624(7) 0.0278(4) Uani 1 1 d .
H49A H 0.0737 0.8820 0.4522 0.042 Uiso 1 1 calc R
H49B H 0.2024 0.8423 0.4724 0.042 Uiso 1 1 calc R
H49C H 0.0906 0.7756 0.4793 0.042 Uiso 1 1 calc R
O1S O 1.25778(15) 0.85871(13) 0.58490(9) 0.0596(5) Uani 1 1 d .
H1S H 1.1977 0.8927 0.5966 0.072 Uiso 1 1 d R
C1S C 1.2491(2) 0.7577(2) 0.59977(12) 0.0607(7) Uani 1 1 d .
H1S1 H 1.3276 0.7287 0.6059 0.091 Uiso 1 1 calc R
H1S2 H 1.2019 0.7218 0.5710 0.091 Uiso 1 1 calc R
H1S3 H 1.2119 0.7532 0.6326 0.091 Uiso 1 1 calc R

loop_
_atom_site_aniso_label
_atom_site_aniso_U_11
_atom_site_aniso_U_22
_atom_site_aniso_U_33
_atom_site_aniso_U_23
_atom_site_aniso_U_13
_atom_site_aniso_U_12
Pd 0.01463(6) 0.01414(7) 0.01602(7) -0.00020(4) 0.00225(4) -0.00054(4)
Fe 0.01461(10) 0.01782(12) 0.01311(11) 0.00023(9) 0.00076(8) -0.00057(8)
S 0.01610(18) 0.01612(19) 0.0229(2) -0.00125(15) -0.00062(15) -0.00064(14)
P 0.01588(19) 0.0167(2) 0.01320(19) 0.00158(15) 0.00064(14) -0.00130(15)
O1 0.0762(11) 0.0279(8) 0.0262(7) -0.0020(6) 0.0125(7) 0.0165(7)
O2 0.0176(5) 0.0183(6) 0.0231(6) -0.0044(5) -0.0008(4) 0.0030(4)
O3 0.0184(6) 0.0248(7) 0.0335(7) 0.0031(5) 0.0065(5) -0.0015(5)
O4 0.0283(7) 0.0232(7) 0.0300(7) -0.0059(5) -0.0068(5) -0.0015(5)
N1 0.0198(7) 0.0236(7) 0.0160(7) -0.0032(6) -0.0019(5) 0.0025(5)
N2 0.0190(7) 0.0215(7) 0.0221(7) 0.0027(6) 0.0042(5) -0.0023(5)
C1 0.0194(8) 0.0218(8) 0.0126(7) 0.0012(6) 0.0011(6) 0.0009(6)
C2 0.0233(8) 0.0216(8) 0.0127(7) 0.0005(6) 0.0033(6) 0.0025(6)
C3 0.0187(8) 0.0303(10) 0.0174(8) 0.0057(7) 0.0041(6) 0.0013(7)
C4 0.0231(8) 0.0259(9) 0.0235(9) 0.0063(7) 0.0010(7) -0.0066(7)
C5 0.0235(8) 0.0187(8) 0.0215(8) 0.0045(7) 0.0007(6) 0.0013(6)
C6 0.0175(7) 0.0232(8) 0.0112(7) 0.0013(6) 0.0011(6) -0.0010(6)
C7 0.0190(8) 0.0282(9) 0.0150(8) -0.0031(7) -0.0001(6) 0.0002(6)
C8 0.0203(8) 0.0337(10) 0.0181(8) -0.0051(7) 0.0035(6) 0.0047(7)
C9 0.0162(7) 0.0350(10) 0.0178(8) 0.0023(7) 0.0044(6) -0.0034(7)
C10 0.0199(8) 0.0252(9) 0.0153(8) 0.0042(6) 0.0021(6) -0.0043(6)
C11 0.0196(8) 0.0273(9) 0.0158(8) 0.0018(7) 0.0000(6) -0.0018(6)
C12 0.0252(8) 0.0193(8) 0.0152(8) 0.0012(6) -0.0014(6) -0.0022(6)
C13 0.0314(10) 0.0341(11) 0.0217(9) 0.0037(8) 0.0058(7) 0.0003(8)
C14 0.0510(13) 0.0446(13) 0.0228(10) 0.0072(9) 0.0106(9) -0.0014(10)
C15 0.0633(15) 0.0417(13) 0.0172(9) 0.0084(9) -0.0051(9) -0.0085(11)
C16 0.0400(11) 0.0479(13) 0.0290(11) 0.0123(10) -0.0135(9) -0.0099(10)
C17 0.0282(9) 0.0363(11) 0.0242(9) 0.0067(8) -0.0047(7) -0.0065(8)
C18 0.0180(7) 0.0181(8) 0.0190(8) 0.0006(6) 0.0030(6) -0.0016(6)
C19 0.0262(8) 0.0205(8) 0.0187(8) 0.0042(7) 0.0020(6) -0.0007(7)
C20 0.0301(9) 0.0244(9) 0.0197(8) -0.0020(7) 0.0026(7) -0.0024(7)
C21 0.0458(11) 0.0185(9) 0.0291(10) -0.0021(7) 0.0094(8) -0.0040(8)
C22 0.0708(15) 0.0185(9) 0.0258(10) 0.0062(8) 0.0066(10) -0.0022(9)
C23 0.0519(12) 0.0221(9) 0.0177(9) 0.0029(7) 0.0027(8) -0.0007(8)
C24 0.0227(8) 0.0214(9) 0.0218(8) -0.0021(7) 0.0052(6) -0.0016(6)
C25 0.0157(7) 0.0202(8) 0.0201(8) 0.0013(6) 0.0013(6) 0.0004(6)
C26 0.0142(7) 0.0181(8) 0.0227(8) 0.0020(6) 0.0004(6) 0.0007(6)
C27 0.0282(9) 0.0277(10) 0.0208(9) 0.0002(7) -0.0034(7) -0.0008(7)
C28 0.0334(10) 0.0316(10) 0.0222(9) 0.0094(8) -0.0047(7) -0.0010(8)
C29 0.0270(9) 0.0217(9) 0.0328(10) 0.0090(7) -0.0016(7) -0.0029(7)
C30 0.0233(8) 0.0192(8) 0.0285(9) 0.0004(7) -0.0003(7) -0.0013(7)
C41 0.0152(7) 0.0170(8) 0.0286(9) -0.0035(7) 0.0027(6) -0.0013(6)
C42 0.0161(7) 0.0199(8) 0.0367(10) 0.0014(7) 0.0032(7) -0.0005(6)
C43 0.0260(9) 0.0174(9) 0.0542(13) 0.0026(8) 0.0065(9) -0.0013(7)
C44 0.0291(10) 0.0211(10) 0.0607(14) -0.0146(9) 0.0110(9) 0.0003(7)
C45 0.0260(9) 0.0307(11) 0.0424(12) -0.0158(9) 0.0092(8) -0.0011(8)
C46 0.0201(8) 0.0246(9) 0.0295(9) -0.0058(7) 0.0047(7) -0.0022(7)
C47 0.0216(8) 0.0215(9) 0.0328(10) 0.0099(7) 0.0045(7) 0.0002(7)
C48 0.0177(8) 0.0307(10) 0.0332(10) 0.0041(8) 0.0037(7) -0.0035(7)
C49 0.0297(9) 0.0324(10) 0.0223(9) 0.0020(8) 0.0077(7) -0.0024(8)
O1S 0.0409(9) 0.0462(11) 0.0929(15) -0.0193(10) 0.0130(10) 0.0034(8)
C1S 0.0533(15) 0.0535(17) 0.0718(19) -0.0089(14) -0.0064(13) 0.0123(13)

loop_
_atom_type_symbol
_atom_type_description
_atom_type_scat_dispersion_real
_atom_type_scat_dispersion_imag
_atom_type_scat_source
C C 0.0033 0.0016 'International Tables Vol C Tables 4.2.6.8 and 6.1.1.4'
H H 0.0000 0.0000 'International Tables Vol C Tables 4.2.6.8 and 6.1.1.4'
N N 0.0061 0.0033 'International Tables Vol C Tables 4.2.6.8 and 6.1.1.4'
O O 0.0106 0.0060 'International Tables Vol C Tables 4.2.6.8 and 6.1.1.4'
P P 0.1023 0.0942 'International Tables Vol C Tables 4.2.6.8 and 6.1.1.4'
S S 0.1246 0.1234 'International Tables Vol C Tables 4.2.6.8 and 6.1.1.4'
Fe Fe 0.3463 0.8444 'International Tables Vol C Tables 4.2.6.8 and 6.1.1.4'
Pd Pd -0.9988 1.0072 'International Tables Vol C Tables 4.2.6.8 and 6.1.1.4'

loop_
_geom_angle_atom_site_label_1
_geom_angle_atom_site_label_2
_geom_angle_atom_site_label_3
_geom_angle
_geom_angle_site_symmetry_1
_geom_angle_site_symmetry_3
C41 Pd N2 82.15(6) . .
C41 Pd O2 169.43(5) . 3_676
N2 Pd O2 91.18(5) . 3_676
C41 Pd P 94.00(5) . .
N2 Pd P 165.37(4) . .
O2 Pd P 94.44(3) 3_676 .
C7 Fe C2 160.51(7) . .
C7 Fe C6 41.43(7) . .
C2 Fe C6 123.60(7) . .
C7 Fe C1 157.07(7) . .
C2 Fe C1 41.04(6) . .
C6 Fe C1 159.52(7) . .
C7 Fe C10 69.36(7) . .
C2 Fe C10 107.52(7) . .
C6 Fe C10 41.38(6) . .
C1 Fe C10 122.08(7) . .
C7 Fe C5 121.53(7) . .
C2 Fe C5 68.73(7) . .
C6 Fe C5 158.78(7) . .
C1 Fe C5 40.79(7) . .
C10 Fe C5 157.87(7) . .
C7 Fe C3 123.76(7) . .
C2 Fe C3 40.92(7) . .
C6 Fe C3 108.36(7) . .
C1 Fe C3 68.88(7) . .
C10 Fe C3 123.82(7) . .
C5 Fe C3 68.55(7) . .
C7 Fe C4 107.22(7) . .
C2 Fe C4 68.80(7) . .
C6 Fe C4 123.18(7) . .
C1 Fe C4 68.83(7) . .
C10 Fe C4 160.09(7) . .
C5 Fe C4 40.79(7) . .
C3 Fe C4 40.71(7) . .
C7 Fe C8 40.88(6) . .
C2 Fe C8 157.46(7) . .
C6 Fe C8 69.07(7) . .
C1 Fe C8 120.82(7) . .
C10 Fe C8 68.55(7) . .
C5 Fe C8 106.10(7) . .
C3 Fe C8 159.52(7) . .
C4 Fe C8 122.48(8) . .
C7 Fe C9 68.82(7) . .
C2 Fe C9 122.13(7) . .
C6 Fe C9 69.05(6) . .
C1 Fe C9 105.96(7) . .
C10 Fe C9 40.65(7) . .
C5 Fe C9 121.50(7) . .
C3 Fe C9 159.21(8) . .
C4 Fe C9 158.03(8) . .
C8 Fe C9 40.50(7) . .
O4 S O3 115.20(8) . .
O4 S O2 111.43(7) . .
O3 S O2 110.56(7) . .
O4 S C26 107.90(8) . .
O3 S C26 106.70(8) . .
O2 S C26 104.30(7) . .
C6 P C12 104.55(7) . .
C6 P C18 102.37(8) . .
C12 P C18 102.48(8) . .
C6 P Pd 116.64(5) . .
C12 P Pd 117.18(6) . .
C18 P Pd 111.71(5) . .
S O2 Pd 119.74(7) . 3_676
C24 N1 C11 123.19(15) . .
C24 N1 H1N 117.2 . .
C11 N1 H1N 119.6 . .
C48 N2 C49 108.97(13) . .
C48 N2 C47 109.06(14) . .
C49 N2 C47 109.77(14) . .
C48 N2 Pd 113.09(11) . .
C49 N2 Pd 112.99(11) . .
C47 N2 Pd 102.74(9) . .
C5 C1 C2 107.75(14) . .
C5 C1 C11 125.82(15) . .
C2 C1 C11 126.34(15) . .
C5 C1 Fe 69.77(9) . .
C2 C1 Fe 69.40(9) . .
C11 C1 Fe 128.86(11) . .
C3 C2 C1 107.93(15) . .
C3 C2 Fe 69.80(9) . .
C1 C2 Fe 69.55(9) . .
C3 C2 H2 126.0 . .
C1 C2 H2 126.0 . .
Fe C2 H2 126.2 . .
C4 C3 C2 108.08(15) . .
C4 C3 Fe 69.65(9) . .
C2 C3 Fe 69.29(9) . .
C4 C3 H3 126.0 . .
C2 C3 H3 126.0 . .
Fe C3 H3 126.7 . .
C3 C4 C5 107.94(15) . .
C3 C4 Fe 69.64(10) . .
C5 C4 Fe 69.59(9) . .
C3 C4 H4 126.0 . .
C5 C4 H4 126.0 . .
Fe C4 H4 126.3 . .
C1 C5 C4 108.29(15) . .
C1 C5 Fe 69.44(9) . .
C4 C5 Fe 69.62(10) . .
C1 C5 H5 125.9 . .
C4 C5 H5 125.9 . .
Fe C5 H5 126.7 . .
C7 C6 C10 107.17(14) . .
C7 C6 P 127.58(12) . .
C10 C6 P 125.18(13) . .
C7 C6 Fe 69.16(9) . .
C10 C6 Fe 69.41(9) . .
P C6 Fe 128.91(8) . .
C8 C7 C6 107.82(15) . .
C8 C7 Fe 70.04(9) . .
C6 C7 Fe 69.42(9) . .
C8 C7 H7 126.1 . .
C6 C7 H7 126.1 . .
Fe C7 H7 126.0 . .
C9 C8 C7 108.56(15) . .
C9 C8 Fe 69.93(9) . .
C7 C8 Fe 69.07(9) . .
C9 C8 H8 125.7 . .
C7 C8 H8 125.7 . .
Fe C8 H8 126.9 . .
C8 C9 C10 108.27(15) . .
C8 C9 Fe 69.56(9) . .
C10 C9 Fe 69.24(9) . .
C8 C9 H9 125.9 . .
C10 C9 H9 125.9 . .
Fe C9 H9 126.9 . .
C9 C10 C6 108.17(15) . .
C9 C10 Fe 70.12(10) . .
C6 C10 Fe 69.21(9) . .
C9 C10 H10 125.9 . .
C6 C10 H10 125.9 . .
Fe C10 H10 126.3 . .
N1 C11 C1 110.97(13) . .
N1 C11 H11A 109.4 . .
C1 C11 H11A 109.4 . .
N1 C11 H11B 109.4 . .
C1 C11 H11B 109.4 . .
H11A C11 H11B 108.0 . .
C17 C12 C13 119.52(16) . .
C17 C12 P 118.81(13) . .
C13 C12 P 121.48(13) . .
C14 C13 C12 120.24(18) . .
C14 C13 H13 119.9 . .
C12 C13 H13 119.9 . .
C15 C14 C13 120.06(19) . .
C15 C14 H14 120.0 . .
C13 C14 H14 120.0 . .
C14 C15 C16 120.03(19) . .
C14 C15 H15 120.0 . .
C16 C15 H15 120.0 . .
C15 C16 C17 120.28(19) . .
C15 C16 H16 119.9 . .
C17 C16 H16 119.9 . .
C16 C17 C12 119.87(18) . .
C16 C17 H17 120.1 . .
C12 C17 H17 120.1 . .
C23 C18 C19 118.42(16) . .
C23 C18 P 121.77(13) . .
C19 C18 P 119.80(13) . .
C20 C19 C18 120.95(16) . .
C20 C19 H19 119.5 . .
C18 C19 H19 119.5 . .
C19 C20 C21 119.94(17) . .
C19 C20 H20 120.0 . .
C21 C20 H20 120.0 . .
C22 C21 C20 119.89(18) . .
C22 C21 H21 120.1 . .
C20 C21 H21 120.1 . .
C21 C22 C23 120.32(18) . .
C21 C22 H22 119.8 . .
C23 C22 H22 119.8 . .
C22 C23 C18 120.47(17) . .
C22 C23 H23 119.8 . .
C18 C23 H23 119.8 . .
O1 C24 N1 121.59(16) . .
O1 C24 C25 119.04(16) . .
N1 C24 C25 119.30(15) . .
C30 C25 C26 117.32(15) . .
C30 C25 C24 114.26(15) . .
C26 C25 C24 128.40(15) . .
C27 C26 C25 120.36(16) . .
C27 C26 S 115.49(13) . .
C25 C26 S 124.10(13) . .
C28 C27 C26 120.77(17) . .
C28 C27 H27 119.6 . .
C26 C27 H27 119.6 . .
C29 C28 C27 119.72(17) . .
C29 C28 H28 120.1 . .
C27 C28 H28 120.1 . .
C28 C29 C30 119.82(17) . .
C28 C29 H29 120.1 . .
C30 C29 H29 120.1 . .
C29 C30 C25 122.00(17) . .
C29 C30 H30 119.0 . .
C25 C30 H30 119.0 . .
C46 C41 C42 118.89(16) . .
C46 C41 Pd 127.38(14) . .
C42 C41 Pd 112.71(12) . .
C43 C42 C41 120.00(17) . .
C43 C42 C47 123.01(17) . .
C41 C42 C47 116.88(16) . .
C44 C43 C42 120.12(19) . .
C44 C43 H43 119.9 . .
C42 C43 H43 119.9 . .
C45 C44 C43 120.35(18) . .
C45 C44 H44 119.8 . .
C43 C44 H44 119.8 . .
C44 C45 C46 120.08(19) . .
C44 C45 H45 120.0 . .
C46 C45 H45 120.0 . .
C41 C46 C45 120.47(18) . .
C41 C46 H46 119.8 . .
C45 C46 H46 119.8 . .
N2 C47 C42 108.06(14) . .
N2 C47 H47A 110.1 . .
C42 C47 H47A 110.1 . .
N2 C47 H47B 110.1 . .
C42 C47 H47B 110.1 . .
H47A C47 H47B 108.4 . .
N2 C48 H48A 109.5 . .
N2 C48 H48B 109.5 . .
H48A C48 H48B 109.5 . .
N2 C48 H48C 109.5 . .
H48A C48 H48C 109.5 . .
H48B C48 H48C 109.5 . .
N2 C49 H49A 109.5 . .
N2 C49 H49B 109.5 . .
H49A C49 H49B 109.5 . .
N2 C49 H49C 109.5 . .
H49A C49 H49C 109.5 . .
H49B C49 H49C 109.5 . .
C1S O1S H1S 108.7 . .
O1S C1S H1S1 109.5 . .
O1S C1S H1S2 109.5 . .
H1S1 C1S H1S2 109.5 . .
O1S C1S H1S3 109.5 . .
H1S1 C1S H1S3 109.5 . .
H1S2 C1S H1S3 109.5 . .

loop_
_geom_bond_atom_site_label_1
_geom_bond_atom_site_label_2
_geom_bond_distance
_geom_bond_site_symmetry_2
Pd C41 1.9743(16) .
Pd N2 2.1584(14) .
Pd O2 2.1614(11) 3_676
Pd P 2.2585(4) .
Fe C7 2.0351(16) .
Fe C2 2.0369(16) .
Fe C6 2.0386(16) .
Fe C1 2.0389(16) .
Fe C10 2.0412(17) .
Fe C5 2.0434(17) .
Fe C3 2.0437(16) .
Fe C4 2.0438(17) .
Fe C8 2.0479(16) .
Fe C9 2.0529(16) .
S O4 1.4405(13) .
S O3 1.4478(12) .
S O2 1.4944(12) .
S C26 1.7845(17) .
P C6 1.8065(16) .
P C12 1.8188(17) .
P C18 1.8306(17) .
O1 C24 1.239(2) .
O2 Pd 2.1614(11) 3_676
N1 C24 1.321(2) .
N1 C11 1.462(2) .
N1 H1N 0.8603 .
N2 C48 1.481(2) .
N2 C49 1.486(2) .
N2 C47 1.500(2) .
C1 C5 1.423(2) .
C1 C2 1.429(2) .
C1 C11 1.498(2) .
C2 C3 1.426(2) .
C2 H2 0.9500 .
C3 C4 1.422(3) .
C3 H3 0.9500 .
C4 C5 1.424(2) .
C4 H4 0.9500 .
C5 H5 0.9500 .
C6 C7 1.441(2) .
C6 C10 1.441(2) .
C7 C8 1.426(2) .
C7 H7 0.9500 .
C8 C9 1.420(3) .
C8 H8 0.9500 .
C9 C10 1.422(2) .
C9 H9 0.9500 .
C10 H10 0.9500 .
C11 H11A 0.9900 .
C11 H11B 0.9900 .
C12 C17 1.391(2) .
C12 C13 1.393(2) .
C13 C14 1.391(3) .
C13 H13 0.9500 .
C14 C15 1.379(3) .
C14 H14 0.9500 .
C15 C16 1.387(3) .
C15 H15 0.9500 .
C16 C17 1.391(3) .
C16 H16 0.9500 .
C17 H17 0.9500 .
C18 C23 1.390(2) .
C18 C19 1.397(2) .
C19 C20 1.381(3) .
C19 H19 0.9500 .
C20 C21 1.382(3) .
C20 H20 0.9500 .
C21 C22 1.380(3) .
C21 H21 0.9500 .
C22 C23 1.388(3) .
C22 H22 0.9500 .
C23 H23 0.9500 .
C24 C25 1.513(2) .
C25 C30 1.395(2) .
C25 C26 1.408(2) .
C26 C27 1.393(2) .
C27 C28 1.383(3) .
C27 H27 0.9500 .
C28 C29 1.377(3) .
C28 H28 0.9500 .
C29 C30 1.388(3) .
C29 H29 0.9500 .
C30 H30 0.9500 .
C41 C46 1.391(2) .
C41 C42 1.404(2) .
C42 C43 1.395(3) .
C42 C47 1.501(3) .
C43 C44 1.383(3) .
C43 H43 0.9500 .
C44 C45 1.375(3) .
C44 H44 0.9500 .
C45 C46 1.397(3) .
C45 H45 0.9500 .
C46 H46 0.9500 .
C47 H47A 0.9900 .
C47 H47B 0.9900 .
C48 H48A 0.9800 .
C48 H48B 0.9800 .
C48 H48C 0.9800 .
C49 H49A 0.9800 .
C49 H49B 0.9800 .
C49 H49C 0.9800 .
O1S C1S 1.429(3) .
O1S H1S 0.9106 .
C1S H1S1 0.9800 .
C1S H1S2 0.9800 .
C1S H1S3 0.9800 .

loop_
_platon_squeeze_void_nr
_platon_squeeze_void_average_x
_platon_squeeze_void_average_y
_platon_squeeze_void_average_z
_platon_squeeze_void_volume
_platon_squeeze_void_count_electrons
_platon_squeeze_void_content
1 -0.019 0.000 0.000 179 46 ' '
2 -0.033 0.500 0.500 179 46 ' '
